data_7041582
loop_
_publ_author_name
'Aulakh, Jaspreet K.'
'Lobana, Tarlok S.'
'Sood, Henna'
'Arora, Daljit S.'
'Garcia-Santos, Isabel'
'Hundal, Geeta'
'Kaur, Manpreet'
'Smolenski, Victoria A.'
'Jasinski, Jerry P.'

_publ_section_title
;
 Variable coordination and C-S bond cleavage activity of N-substituted
 imidazolidine-2-thiones towards copper: synthesis, spectroscopy,
 structures, ESI-mass and antimicrobial studies.
;
_journal_issue 4
_journal_name_full 'Dalton transactions (Cambridge, England : 2003)'
_journal_page_first 1324
_journal_page_last 1339
_journal_paper_doi 10.1039/c6dt04103e
_journal_volume 46
_journal_year 2017
_chemical_formula_moiety 'C42 H79.76 Cl6 Cu6 N12 S6'
_chemical_formula_sum 'C42 H79.76 Cl6 Cu6 N12 S6'
_chemical_formula_weight 1539.24
_space_group_crystal_system trigonal
_space_group_IT_number 148
_space_group_name_Hall '-R 3'
_space_group_name_H-M_alt 'R -3'
_symmetry_space_group_name_Hall '-R 3'
_symmetry_space_group_name_H-M 'R -3 :H'
_atom_sites_solution_hydrogens geom
_atom_sites_solution_primary direct
_audit_creation_date 2016-05-23
_audit_creation_method
;
Olex2 1.2
(compiled 2016.02.19 svn.r3266 for OlexSys, GUI svn.r5155)
;
_audit_update_record
;
2016-11-12 deposited with the CCDC.
2016-12-26 downloaded from the CCDC.
;
_cell_angle_alpha 90
_cell_angle_beta 90
_cell_angle_gamma 120
_cell_formula_units_Z 3
_cell_length_a 17.5632(7)
_cell_length_b 17.5632(7)
_cell_length_c 17.7092(9)
_cell_measurement_reflns_used 1927
_cell_measurement_temperature 173(2)
_cell_measurement_theta_max 71.1800
_cell_measurement_theta_min 5.0440
_cell_volume 4730.8(4)
_computing_cell_refinement
;
CrysAlisPro, Agilent Technologies,
Version 1.171.37.35 (release 13-08-2014 CrysAlis171 .NET)
(compiled Aug 13 2014,18:06:01)
;
_computing_data_collection
;
CrysAlisPro, Agilent Technologies,
Version 1.171.37.35 (release 13-08-2014 CrysAlis171 .NET)
(compiled Aug 13 2014,18:06:01)
;
_computing_data_reduction
;
CrysAlisPro, Agilent Technologies,
Version 1.171.37.35 (release 13-08-2014 CrysAlis171 .NET)
(compiled Aug 13 2014,18:06:01)
;
_computing_molecular_graphics 'Olex2 (Dolomanov et al., 2009)'
_computing_publication_material 'Olex2 (Dolomanov et al., 2009)'
_computing_structure_refinement 'ShelXL (Sheldrick, 2015)'
_computing_structure_solution 'ShelXT (Sheldrick, 2015)'
_diffrn_ambient_temperature 173(2)
_diffrn_detector 'CCD plate'
_diffrn_detector_area_resol_mean 16.0416
_diffrn_detector_type Eos
_diffrn_measured_fraction_theta_full 0.995
_diffrn_measured_fraction_theta_max 0.974
_diffrn_measurement_details
;
#__ type_ start__ end____ width___ exp.time_
  1 omega   19.00   46.00   1.0000    1.0000
omega____ theta____ kappa____ phi______ frames
    -       35.1697   57.0000  -90.0000 27

#__ type_ start__ end____ width___ exp.time_
  2 omega   66.00   99.00   1.0000    1.0000
omega____ theta____ kappa____ phi______ frames
    -       35.1697   57.0000  -90.0000 33

#__ type_ start__ end____ width___ exp.time_
  3 omega   38.00   91.00   1.0000    1.0000
omega____ theta____ kappa____ phi______ frames
    -      108.0000  -30.0000    0.0000 53

#__ type_ start__ end____ width___ exp.time_
  4 omega   69.00   95.00   1.0000    1.0000
omega____ theta____ kappa____ phi______ frames
    -      108.0000  -45.0000   30.0000 26

#__ type_ start__ end____ width___ exp.time_
  5 omega   59.00   91.00   1.0000    1.0000
omega____ theta____ kappa____ phi______ frames
    -      108.0000  -30.0000  120.0000 32

#__ type_ start__ end____ width___ exp.time_
  6 omega   41.00   78.00   1.0000    1.0000
omega____ theta____ kappa____ phi______ frames
    -      108.0000  -45.0000  -30.0000 37

#__ type_ start__ end____ width___ exp.time_
  7 omega   52.00   94.00   1.0000    1.0000
omega____ theta____ kappa____ phi______ frames
    -      108.0000  -45.0000  -90.0000 42

#__ type_ start__ end____ width___ exp.time_
  8 omega   54.00  171.00   1.0000    1.0000
omega____ theta____ kappa____ phi______ frames
    -      108.0000    0.0000  -90.0000 117

#__ type_ start__ end____ width___ exp.time_
  9 omega   33.00   61.00   1.0000    1.0000
omega____ theta____ kappa____ phi______ frames
    -       35.1697  -99.0000 -180.0000 28

#__ type_ start__ end____ width___ exp.time_
 10 omega  -70.00  -35.00   1.0000    1.0000
omega____ theta____ kappa____ phi______ frames
    -      -33.5000 -178.0000   30.0000 35

#__ type_ start__ end____ width___ exp.time_
 11 omega -105.00  -35.00   1.0000    1.0000
omega____ theta____ kappa____ phi______ frames
    -      -33.5000 -178.0000  -30.0000 70

#__ type_ start__ end____ width___ exp.time_
 12 omega -102.00  -77.00   1.0000    1.0000
omega____ theta____ kappa____ phi______ frames
    -      -33.5000 -178.0000   30.0000 25
;
_diffrn_measurement_device 'four-circle diffractometer'
_diffrn_measurement_device_type Rigaku-OxfordDiffracti0on
_diffrn_measurement_method '\w scans'
_diffrn_orient_matrix_UB_11 0.0723120000
_diffrn_orient_matrix_UB_12 0.0335429000
_diffrn_orient_matrix_UB_13 -0.0608942000
_diffrn_orient_matrix_UB_21 -0.0414090000
_diffrn_orient_matrix_UB_22 0.0490205000
_diffrn_orient_matrix_UB_23 -0.0390454000
_diffrn_orient_matrix_UB_31 0.0576736000
_diffrn_orient_matrix_UB_32 0.0820070000
_diffrn_orient_matrix_UB_33 0.0482224000
_diffrn_radiation_monochromator graphite
_diffrn_radiation_probe x-ray
_diffrn_radiation_type CuK\a
_diffrn_radiation_wavelength 1.54184
_diffrn_reflns_av_R_equivalents 0.0439
_diffrn_reflns_av_unetI/netI 0.0484
_diffrn_reflns_Laue_measured_fraction_full 0.995
_diffrn_reflns_Laue_measured_fraction_max 0.974
_diffrn_reflns_limit_h_max 21
_diffrn_reflns_limit_h_min -18
_diffrn_reflns_limit_k_max 21
_diffrn_reflns_limit_k_min -9
_diffrn_reflns_limit_l_max 21
_diffrn_reflns_limit_l_min -20
_diffrn_reflns_number 3661
_diffrn_reflns_point_group_measured_fraction_full 0.995
_diffrn_reflns_point_group_measured_fraction_max 0.974
_diffrn_reflns_theta_full 67.684
_diffrn_reflns_theta_max 71.233
_diffrn_reflns_theta_min 5.782
_diffrn_source 'Enhance (Cu) X-ray Source'
_exptl_absorpt_coefficient_mu 6.721
_exptl_absorpt_correction_T_max 1.00000
_exptl_absorpt_correction_T_min 0.30459
_exptl_absorpt_correction_type multi-scan
_exptl_absorpt_process_details
;
CrysAlisPro, Agilent Technologies,
Version 1.171.37.35 (release 13-08-2014 CrysAlis171 .NET)
(compiled Aug 13 2014,18:06:01)
Empirical absorption correction using spherical harmonics,
 implemented in SCALE3 ABSPACK scaling algorithm.
;
_exptl_crystal_colour colourless
_exptl_crystal_colour_primary colourless
_exptl_crystal_density_diffrn 1.621
_exptl_crystal_description irregular
_exptl_crystal_F_000 2363
_exptl_crystal_size_max 0.42
_exptl_crystal_size_mid 0.38
_exptl_crystal_size_min 0.22
_refine_diff_density_max 1.093
_refine_diff_density_min -0.868
_refine_diff_density_rms 0.137
_refine_ls_extinction_coef 0.00030(5)
_refine_ls_extinction_expression Fc^*^=kFc[1+0.001xFc^2^\l^3^/sin(2\q)]^-1/4^
_refine_ls_extinction_method 'SHELXL-2014/7 (Sheldrick 2014'
_refine_ls_goodness_of_fit_ref 1.084
_refine_ls_hydrogen_treatment constr
_refine_ls_matrix_type full
_refine_ls_number_parameters 118
_refine_ls_number_reflns 1995
_refine_ls_number_restraints 0
_refine_ls_restrained_S_all 1.084
_refine_ls_R_factor_all 0.0548
_refine_ls_R_factor_gt 0.0513
_refine_ls_shift/su_max 0.001
_refine_ls_shift/su_mean 0.000
_refine_ls_structure_factor_coef Fsqd
_refine_ls_weighting_details 'w=1/[\s^2^(Fo^2^)+(0.0865P)^2^+8.1033P] where P=(Fo^2^+2Fc^2^)/3'
_refine_ls_weighting_scheme calc
_refine_ls_wR_factor_gt 0.1342
_refine_ls_wR_factor_ref 0.1382
_reflns_Friedel_coverage 0.000
_reflns_number_gt 1818
_reflns_number_total 1995
_reflns_threshold_expression 'I > 2\s(I)'
_cod_data_source_file c6dt04103e2.cif
_cod_data_source_block jpl-213
_cod_depositor_comments 'Adding full bibliography for 7041581--7041593.cif.'
_cod_original_cell_volume 4730.8(5)
_cod_database_code 7041582
_chemical_oxdiff_formula 'C14 H28 N4 S2 Cl Cu'
_chemical_oxdiff_usercomment 'Lobana's JPL-213'
_shelx_space_group_comment
;
The symmetry employed for this shelxl refinement is uniquely defined
by the following loop, which should always be used as a source of
symmetry information in preference to the above space-group names.
They are only intended as comments.
;
_reflns_odcompleteness_completeness 99.90
_reflns_odcompleteness_iscentric 1
_reflns_odcompleteness_theta 68.13
_olex2_refinement_description
;
1. Fixed Uiso
 At 1.2 times of:
  All C(H,H) groups, All N(H) groups
 At 1.5 times of:
  All C(H,H,H) groups
2. Uiso/Uaniso restraints and constraints
Uanis(C4) = Uanis(C4A)
Uanis(C5) = Uanis(C5A)
3. Others
 Sof(C4A)=Sof(H4AA)=Sof(H4AB)=Sof(C5A)=Sof(H5AA)=Sof(H5AB)=1-FVAR(1)
 Sof(C4)=Sof(H4A)=Sof(H4B)=Sof(C5)=Sof(H5A)=Sof(H5B)=Sof(H6A)=Sof(H6B)=FVAR(1)
4.a Secondary CH2 refined with riding coordinates:
 C2(H2A,H2B), C3(H3A,H3B), C4(H4A,H4B), C4A(H4AA,H4AB), C5(H5A,H5B), C5A(H5AA,
 H5AB), C6(H6A,H6B)
4.b Aromatic/amide H refined with riding coordinates:
 N1(H1)
4.c Idealised Me refined as rotating group:
 C7(H7A,H7B,H7C)
;
_shelx_shelxl_version_number 2014/7

loop_
_space_group_symop_operation_xyz
'x, y, z'
'-y, x-y, z'
'-x+y, -x, z'
'x+2/3, y+1/3, z+1/3'
'-y+2/3, x-y+1/3, z+1/3'
'-x+y+2/3, -x+1/3, z+1/3'
'x+1/3, y+2/3, z+2/3'
'-y+1/3, x-y+2/3, z+2/3'
'-x+y+1/3, -x+2/3, z+2/3'
'-x, -y, -z'
'y, -x+y, -z'
'x-y, x, -z'
'-x+2/3, -y+1/3, -z+1/3'
'y+2/3, -x+y+1/3, -z+1/3'
'x-y+2/3, x+1/3, -z+1/3'
'-x+1/3, -y+2/3, -z+2/3'
'y+1/3, -x+y+2/3, -z+2/3'
'x-y+1/3, x+2/3, -z+2/3'

loop_
_atom_site_label
_atom_site_type_symbol
_atom_site_fract_x
_atom_site_fract_y
_atom_site_fract_z
_atom_site_U_iso_or_equiv
_atom_site_adp_type
_atom_site_occupancy
_atom_site_site_symmetry_order
_atom_site_calc_flag
_atom_site_refinement_flags_posn
_atom_site_refinement_flags_occupancy
_atom_site_disorder_assembly
_atom_site_disorder_group
Cu1 Cu 0.40764(3) 0.56012(3) 0.68590(3) 0.0189(2) Uani 1 1 d . . . .
Cl1 Cl 0.49301(6) 0.50842(6) 0.73127(5) 0.0283(3) Uani 1 1 d . . . .
S1 S 0.42899(5) 0.62176(5) 0.57227(4) 0.0165(3) Uani 1 1 d . . . .
N1 N 0.5629(2) 0.5859(2) 0.56581(18) 0.0263(7) Uani 1 1 d . . . .
H1 H 0.5474 0.5565 0.6086 0.032 Uiso 1 1 calc R . . .
N2 N 0.5521(2) 0.6535(3) 0.46618(19) 0.0365(8) Uani 1 1 d . . . .
C1 C 0.5194(2) 0.6201(2) 0.53298(19) 0.0179(6) Uani 1 1 d . . . .
C2 C 0.6403(2) 0.6034(2) 0.5216(2) 0.0277(8) Uani 1 1 d . . . .
H2A H 0.6407 0.5483 0.5105 0.033 Uiso 1 1 calc R . . .
H2B H 0.6952 0.6444 0.5485 0.033 Uiso 1 1 calc R . . .
C3 C 0.6297(3) 0.6445(3) 0.4500(2) 0.0383(10) Uani 1 1 d . . . .
H3A H 0.6824 0.7026 0.4405 0.046 Uiso 1 1 calc R . . .
H3B H 0.6193 0.6060 0.4058 0.046 Uiso 1 1 calc R . . .
C4 C 0.5396(4) 0.7250(4) 0.4281(3) 0.0319(12) Uani 0.647(6) 1 d . P A 1
H4A H 0.4853 0.7218 0.4476 0.038 Uiso 0.647(6) 1 calc R P A 1
H4B H 0.5897 0.7835 0.4412 0.038 Uiso 0.647(6) 1 calc R P A 1
C4A C 0.5038(8) 0.6645(7) 0.4042(6) 0.0319(12) Uani 0.353(6) 1 d . P A 2
H4AA H 0.4432 0.6479 0.4195 0.038 Uiso 0.353(6) 1 calc R P A 2
H4AB H 0.5014 0.6296 0.3595 0.038 Uiso 0.353(6) 1 calc R P A 2
C5 C 0.5335(7) 0.7151(6) 0.3447(4) 0.0571(19) Uani 0.647(6) 1 d . P A 1
H5A H 0.4855 0.6560 0.3304 0.068 Uiso 0.647(6) 1 calc R P A 1
H5B H 0.5894 0.7236 0.3235 0.068 Uiso 0.647(6) 1 calc R P A 1
C5A C 0.5592(12) 0.7631(11) 0.3888(9) 0.0571(19) Uani 0.353(6) 1 d . P A 2
H5AA H 0.6204 0.7788 0.3766 0.068 Uiso 0.353(6) 1 calc R P A 2
H5AB H 0.5604 0.7967 0.4341 0.068 Uiso 0.353(6) 1 calc R P A 2
C6 C 0.5142(6) 0.7882(6) 0.3150(6) 0.105(3) Uani 1 1 d . . . .
H6A H 0.4614 0.7836 0.3395 0.126 Uiso 0.647(6) 1 calc R P A 1
H6B H 0.5649 0.8478 0.3239 0.126 Uiso 0.647(6) 1 calc R P A 1
C7 C 0.5009(10) 0.7706(9) 0.2416(8) 0.202(8) Uani 1 1 d . . . .
H7A H 0.5504 0.7670 0.2203 0.303 Uiso 1 1 calc GR . . .
H7B H 0.4958 0.8175 0.2162 0.303 Uiso 1 1 calc GR . . .
H7C H 0.4465 0.7144 0.2343 0.303 Uiso 1 1 calc GR . . .

loop_
_atom_site_aniso_label
_atom_site_aniso_U_11
_atom_site_aniso_U_22
_atom_site_aniso_U_33
_atom_site_aniso_U_23
_atom_site_aniso_U_13
_atom_site_aniso_U_12
Cu1 0.0192(3) 0.0180(3) 0.0175(4) 0.00145(17) 0.00228(17) 0.0078(2)
Cl1 0.0298(5) 0.0357(5) 0.0256(5) 0.0067(3) 0.0010(3) 0.0212(4)
S1 0.0167(4) 0.0193(4) 0.0160(4) -0.0006(3) 0.0005(3) 0.0108(3)
N1 0.0303(16) 0.0312(16) 0.0274(16) 0.0088(12) 0.0094(13) 0.0229(13)
N2 0.0380(19) 0.064(2) 0.0219(17) 0.0118(16) 0.0126(14) 0.0359(18)
C1 0.0210(15) 0.0159(15) 0.0163(16) -0.0031(11) 0.0018(12) 0.0088(12)
C2 0.0216(17) 0.0268(17) 0.037(2) -0.0063(15) 0.0031(14) 0.0141(14)
C3 0.032(2) 0.059(3) 0.031(2) 0.0057(19) 0.0138(17) 0.028(2)
C4 0.044(3) 0.032(3) 0.021(3) 0.007(2) 0.012(2) 0.021(2)
C4A 0.044(3) 0.032(3) 0.021(3) 0.007(2) 0.012(2) 0.021(2)
C5 0.077(5) 0.055(4) 0.030(4) 0.003(3) -0.004(3) 0.027(4)
C5A 0.077(5) 0.055(4) 0.030(4) 0.003(3) -0.004(3) 0.027(4)
C6 0.099(6) 0.080(5) 0.123(8) 0.031(5) -0.015(6) 0.035(5)
C7 0.221(16) 0.165(13) 0.225(17) -0.100(12) -0.136(14) 0.101(12)

loop_
_atom_type_symbol
_atom_type_description
_atom_type_scat_dispersion_real
_atom_type_scat_dispersion_imag
_atom_type_scat_source
C C 0.0181 0.0091 'International Tables Vol C Tables 4.2.6.8 and 6.1.1.4'
H H 0.0000 0.0000 'International Tables Vol C Tables 4.2.6.8 and 6.1.1.4'
Cl Cl 0.3639 0.7018 'International Tables Vol C Tables 4.2.6.8 and 6.1.1.4'
Cu Cu -1.9646 0.5888 'International Tables Vol C Tables 4.2.6.8 and 6.1.1.4'
N N 0.0311 0.0180 'International Tables Vol C Tables 4.2.6.8 and 6.1.1.4'
S S 0.3331 0.5567 'International Tables Vol C Tables 4.2.6.8 and 6.1.1.4'

loop_
_geom_angle_atom_site_label_1
_geom_angle_atom_site_label_2
_geom_angle_atom_site_label_3
_geom_angle
_geom_angle_site_symmetry_1
_geom_angle_site_symmetry_3
Cu1 Cu1 Cu1 114.465(14) 15_556 14_456
Cl1 Cu1 Cu1 109.64(3) . 15_556
Cl1 Cu1 Cu1 135.63(3) . 14_456
Cl1 Cu1 S1 113.12(3) . 14_456
S1 Cu1 Cu1 52.01(2) . 15_556
S1 Cu1 Cu1 115.75(2) 14_456 15_556
S1 Cu1 Cu1 49.89(2) 14_456 14_456
S1 Cu1 Cu1 83.38(3) . 14_456
S1 Cu1 Cl1 122.27(4) . .
S1 Cu1 S1 124.13(4) . 14_456
Cu1 S1 Cu1 78.10(3) . 15_556
C1 S1 Cu1 93.61(11) . 15_556
C1 S1 Cu1 106.57(12) . .
C1 N1 H1 124.5 . .
C1 N1 C2 111.0(3) . .
C2 N1 H1 124.5 . .
C1 N2 C3 110.3(3) . .
C1 N2 C4 123.3(3) . .
C1 N2 C4A 125.6(5) . .
C3 N2 C4 121.3(4) . .
C4A N2 C3 119.9(5) . .
N1 C1 S1 124.8(3) . .
N2 C1 S1 123.2(3) . .
N2 C1 N1 112.1(3) . .
N1 C2 H2A 111.2 . .
N1 C2 H2B 111.2 . .
N1 C2 C3 103.0(3) . .
H2A C2 H2B 109.1 . .
C3 C2 H2A 111.2 . .
C3 C2 H2B 111.2 . .
N2 C3 C2 103.2(3) . .
N2 C3 H3A 111.1 . .
N2 C3 H3B 111.1 . .
C2 C3 H3A 111.1 . .
C2 C3 H3B 111.1 . .
H3A C3 H3B 109.1 . .
N2 C4 H4A 109.2 . .
N2 C4 H4B 109.2 . .
H4A C4 H4B 107.9 . .
C5 C4 N2 111.9(5) . .
C5 C4 H4A 109.2 . .
C5 C4 H4B 109.2 . .
N2 C4A H4AA 111.4 . .
N2 C4A H4AB 111.4 . .
N2 C4A C5A 101.6(10) . .
H4AA C4A H4AB 109.3 . .
C5A C4A H4AA 111.4 . .
C5A C4A H4AB 111.4 . .
C4 C5 H5A 110.6 . .
C4 C5 H5B 110.6 . .
C4 C5 C6 105.7(7) . .
H5A C5 H5B 108.7 . .
C6 C5 H5A 110.6 . .
C6 C5 H5B 110.6 . .
C4A C5A H5AA 110.0 . .
C4A C5A H5AB 110.0 . .
C4A C5A C6 108.4(11) . .
H5AA C5A H5AB 108.4 . .
C6 C5A H5AA 110.0 . .
C6 C5A H5AB 110.0 . .
C5 C6 H6A 111.2 . .
C5 C6 H6B 111.2 . .
H6A C6 H6B 109.1 . .
C7 C6 C5 102.9(10) . .
C7 C6 C5A 138.0(12) . .
C7 C6 H6A 111.2 . .
C7 C6 H6B 111.2 . .
C6 C7 H7A 109.5 . .
C6 C7 H7B 109.5 . .
C6 C7 H7C 109.5 . .
H7A C7 H7B 109.5 . .
H7A C7 H7C 109.5 . .
H7B C7 H7C 109.5 . .

loop_
_geom_bond_atom_site_label_1
_geom_bond_atom_site_label_2
_geom_bond_distance
_geom_bond_site_symmetry_2
Cu1 Cu1 2.8480(5) 15_556
Cu1 Cu1 2.8480(5) 14_456
Cu1 Cl1 2.2538(9) .
Cu1 S1 2.2262(9) .
Cu1 S1 2.2939(8) 14_456
S1 Cu1 2.2939(8) 15_556
S1 C1 1.748(3) .
N1 H1 0.8800 .
N1 C1 1.319(4) .
N1 C2 1.462(4) .
N2 C1 1.318(5) .
N2 C3 1.476(5) .
N2 C4 1.536(7) .
N2 C4A 1.460(12) .
C2 H2A 0.9900 .
C2 H2B 0.9900 .
C2 C3 1.516(6) .
C3 H3A 0.9900 .
C3 H3B 0.9900 .
C4 H4A 0.9900 .
C4 H4B 0.9900 .
C4 C5 1.484(9) .
C4A H4AA 0.9900 .
C4A H4AB 0.9900 .
C4A C5A 1.528(19) .
C5 H5A 0.9900 .
C5 H5B 0.9900 .
C5 C6 1.574(12) .
C5A H5AA 0.9900 .
C5A H5AB 0.9900 .
C5A C6 1.696(18) .
C6 H6A 0.9900 .
C6 H6B 0.9900 .
C6 C7 1.329(15) .
C7 H7A 0.9800 .
C7 H7B 0.9800 .
C7 H7C 0.9800 .

loop_
_geom_hbond_atom_site_label_D
_geom_hbond_atom_site_label_H
_geom_hbond_atom_site_label_A
_geom_hbond_distance_DH
_geom_hbond_distance_HA
_geom_hbond_distance_DA
_geom_hbond_angle_DHA
N1 H1 Cl1 0.88 2.35 3.205(3) 163.0

loop_
_geom_torsion_atom_site_label_1
_geom_torsion_atom_site_label_2
_geom_torsion_atom_site_label_3
_geom_torsion_atom_site_label_4
_geom_torsion
_geom_torsion_site_symmetry_1
Cu1 S1 C1 N1 1.7(3) .
Cu1 S1 C1 N1 80.3(3) 15_556
Cu1 S1 C1 N2 -99.7(3) 15_556
Cu1 S1 C1 N2 -178.3(3) .
N1 C2 C3 N2 5.6(4) .
N2 C4 C5 C6 176.1(6) .
N2 C4A C5A C6 178.1(9) .
C1 N1 C2 C3 -7.2(4) .
C1 N2 C3 C2 -2.7(5) .
C1 N2 C4 C5 -146.5(6) .
C1 N2 C4A C5A 123.2(9) .
C2 N1 C1 S1 -174.1(2) .
C2 N1 C1 N2 5.9(4) .
C3 N2 C1 S1 178.1(3) .
C3 N2 C1 N1 -1.9(5) .
C3 N2 C4 C5 61.1(7) .
C3 N2 C4A C5A -82.3(10) .
C4 N2 C1 S1 23.1(6) .
C4 N2 C1 N1 -156.9(4) .
C4 N2 C3 C2 152.9(4) .
C4 C5 C6 C7 -174.1(10) .
C4A N2 C1 S1 -25.3(8) .
C4A N2 C1 N1 154.7(6) .
C4A N2 C3 C2 -160.8(6) .
C4A C5A C6 C7 -66(2) .
